data_7223446
loop_
_publ_author_name
'Wang, Zhi-Nan'
'Xu, Xue-Ting'
'Lv, Xiao'
'Bai, Feng-Ying'
'Liu, Shu-Qing'
'Xing, Yong-Heng'

_publ_section_title
;
 Synthesis, crystal structure, fluorescence and antimicrobial activity of
 a series of rare-earth complexes based on indolebutyric acid
;
_journal_issue 126
_journal_name_full 'RSC Adv.'
_journal_page_first 104263
_journal_paper_doi 10.1039/C5RA19376A
_journal_volume 5
_journal_year 2015
_chemical_formula_sum 'C120 H114 Gd2 N16 O22'
_chemical_formula_weight 2446.77
_chemical_name_systematic
; 
 ? 
;
_space_group_IT_number 2
_symmetry_cell_setting triclinic
_symmetry_space_group_name_Hall '-P 1'
_symmetry_space_group_name_H-M 'P -1'
_atom_sites_solution_hydrogens geom
_atom_sites_solution_primary direct
_atom_sites_solution_secondary difmap
_audit_creation_method SHELXL-97
_audit_update_record
;
2015-11-09 deposited with the CCDC.
2015-11-20 downloaded from the CCDC.
;
_cell_angle_alpha 79.75(3)
_cell_angle_beta 71.18(3)
_cell_angle_gamma 64.16(3)
_cell_formula_units_Z 1
_cell_length_a 13.556(3)
_cell_length_b 14.326(3)
_cell_length_c 16.725(3)
_cell_measurement_reflns_used 10885
_cell_measurement_temperature 293(2)
_cell_measurement_theta_max 26.37
_cell_measurement_theta_min 3.02
_cell_volume 2764.3(13)
_computing_cell_refinement 'Bruker XSCANS'
_computing_data_collection 'Bruker XSCANS'
_computing_data_reduction 'Bruker SHELXTL'
_computing_molecular_graphics 'Bruker SHELXTL'
_computing_publication_material 'Bruker SHELXTL'
_computing_structure_refinement 'SHELXL-97 (Sheldrick, 1997)'
_computing_structure_solution 'SHELXS-97 (Sheldrick, 1990)'
_diffrn_ambient_temperature 293(2)
_diffrn_measured_fraction_theta_full 0.963
_diffrn_measured_fraction_theta_max 0.963
_diffrn_measurement_device_type 'Bruker P4'
_diffrn_measurement_method '\w scans'
_diffrn_radiation_monochromator graphite
_diffrn_radiation_source 'fine-focus sealed tube'
_diffrn_radiation_type MoK\a
_diffrn_radiation_wavelength 0.71073
_diffrn_reflns_av_R_equivalents 0.0927
_diffrn_reflns_av_sigmaI/netI 0.1368
_diffrn_reflns_limit_h_max 16
_diffrn_reflns_limit_h_min -16
_diffrn_reflns_limit_k_max 17
_diffrn_reflns_limit_k_min -12
_diffrn_reflns_limit_l_max 20
_diffrn_reflns_limit_l_min -20
_diffrn_reflns_number 20994
_diffrn_reflns_theta_full 26.37
_diffrn_reflns_theta_max 26.37
_diffrn_reflns_theta_min 3.02
_diffrn_standards_decay_% 0
_diffrn_standards_interval_count 0
_diffrn_standards_interval_time 0
_diffrn_standards_number 0
_exptl_absorpt_coefficient_mu 1.269
_exptl_absorpt_correction_T_max 0.8132
_exptl_absorpt_correction_T_min 0.6650
_exptl_absorpt_correction_type multi-scan
_exptl_absorpt_process_details sadabs
_exptl_crystal_colour colorless
_exptl_crystal_density_diffrn 1.470
_exptl_crystal_density_method 'not measured'
_exptl_crystal_description block
_exptl_crystal_F_000 1250
_exptl_crystal_size_max 0.35
_exptl_crystal_size_mid 0.20
_exptl_crystal_size_min 0.17
_refine_diff_density_max 1.791
_refine_diff_density_min -1.578
_refine_diff_density_rms 0.163
_refine_ls_extinction_method none
_refine_ls_goodness_of_fit_ref 1.030
_refine_ls_hydrogen_treatment mixed
_refine_ls_matrix_type full
_refine_ls_number_parameters 721
_refine_ls_number_reflns 10885
_refine_ls_number_restraints 16
_refine_ls_restrained_S_all 1.769
_refine_ls_R_factor_all 0.1055
_refine_ls_R_factor_gt 0.0760
_refine_ls_shift/su_max 0.000
_refine_ls_shift/su_mean 0.000
_refine_ls_structure_factor_coef Fsqd
_refine_ls_weighting_details 'calc w=1/[\s^2^(Fo^2^)+(0.0985P)^2^+1.9157P] where P=(Fo^2^+2Fc^2^)/3'
_refine_ls_weighting_scheme calc
_refine_ls_wR_factor_gt 0.1748
_refine_ls_wR_factor_ref 0.1965
_reflns_number_gt 8051
_reflns_number_total 10885
_reflns_threshold_expression >2sigma(I)
_cod_data_source_file c5ra19376a2.cif
_cod_data_source_block k
_cod_depositor_comments
;
The following automatic conversions were performed:

'_symmetry_cell_setting' value 'Triclinic' changed to 'triclinic'
according to
/usr/data/users/saulius/crontab/automatic-downloads/rss-feeds/RSC/lib/dictionaries/cif_core.dic
dictionary named 'cif_core.dic' version 2.4.2 from 2011-04-26.

Automatic conversion script
Id: cif_fix_values 4268 2015-11-12 08:31:59Z antanas 
;
_cod_original_cell_volume 2764.3(10)
_cod_original_sg_symbol_H-M P-1
_cod_database_code 7223446

loop_
_symmetry_equiv_pos_as_xyz
'x, y, z'
'-x, -y, -z'

loop_
_atom_site_label
_atom_site_type_symbol
_atom_site_fract_x
_atom_site_fract_y
_atom_site_fract_z
_atom_site_U_iso_or_equiv
_atom_site_adp_type
_atom_site_occupancy
_atom_site_symmetry_multiplicity
_atom_site_calc_flag
_atom_site_refinement_flags
O2W O 0.4812(16) 0.0693(18) 0.5089(18) 0.2650(14) Uani 1 1 d DU
H2WA H 0.5031 0.0749 0.4553 0.397 Uiso 1 1 d RD
H2WB H 0.5210 0.0089 0.5257 0.397 Uiso 1 1 d RD
Gd1 Gd 0.65193(3) 0.99681(3) 0.93761(3) 0.02712(11) Uani 1 1 d .
O1 O 0.7164(5) 1.0539(5) 0.7877(4) 0.0430(18) Uani 1 1 d .
O2 O 0.7281(5) 0.8947(5) 0.8084(4) 0.0380(17) Uani 1 1 d .
O3 O 0.6812(5) 0.9860(6) 1.0775(4) 0.054(2) Uani 1 1 d .
O4 O 0.5079(4) 1.0084(5) 1.0847(4) 0.0330(16) Uani 1 1 d .
O5 O 0.6593(4) 0.8311(5) 0.9870(4) 0.0396(17) Uani 1 1 d .
O7 O 0.2025(10) 0.3812(11) 0.3757(9) 0.134(6) Uani 1 1 d .
O8 O 0.2944(10) 0.2213(10) 0.4067(9) 0.121(5) Uani 1 1 d .
O9 O 0.2563(11) 0.3402(11) 0.4873(7) 0.128(5) Uani 1 1 d .
O1W O 0.6869(7) 0.7266(8) 0.7926(6) 0.090(3) Uani 1 1 d .
H1WA H 0.7075 0.7392 0.7396 0.136 Uiso 1 1 d R
H1WB H 0.7366 0.6699 0.8061 0.136 Uiso 1 1 d R
N1 N 0.7748(5) 1.0994(6) 0.9330(5) 0.037(2) Uani 1 1 d .
N2 N 0.8694(5) 0.8901(6) 0.9089(5) 0.0359(19) Uani 1 1 d .
N3 N 1.1584(7) 0.5722(8) 0.4888(6) 0.062(3) Uani 1 1 d .
H3A H 1.1767 0.5077 0.4833 0.074 Uiso 1 1 calc R
N4 N 0.7980(8) 0.5491(9) 1.3330(7) 0.077(3) Uani 1 1 d .
H4A H 0.8071 0.5069 1.3761 0.092 Uiso 1 1 calc R
N5 N 0.4977(7) 0.3310(8) 1.1773(6) 0.060(3) Uani 1 1 d .
H5A H 0.4559 0.2988 1.1798 0.072 Uiso 1 1 calc R
N6 N 0.2101(6) 0.7892(6) 0.2654(5) 0.042(2) Uani 1 1 d .
H6 H 0.2065 0.8509 0.2636 0.050 Uiso 1 1 calc R
N7 N 0.0069(6) 0.9578(7) 0.3115(5) 0.049(2) Uani 1 1 d .
N8 N 0.2505(8) 0.3125(9) 0.4233(8) 0.072(3) Uani 1 1 d .
C1 C 0.7306(8) 1.1978(7) 0.9436(7) 0.046(3) Uani 1 1 d .
H1A H 0.6517 1.2328 0.9554 0.055 Uiso 1 1 calc R
C2 C 0.7943(9) 1.2560(8) 0.9383(7) 0.059(3) Uani 1 1 d .
H2A H 0.7581 1.3263 0.9490 0.070 Uiso 1 1 calc R
C3 C 0.9095(8) 1.2063(9) 0.9171(7) 0.054(3) Uani 1 1 d .
H3B H 0.9539 1.2429 0.9116 0.065 Uiso 1 1 calc R
C4 C 0.9620(7) 1.0991(8) 0.9032(6) 0.044(3) Uani 1 1 d .
C5 C 1.0834(8) 1.0398(10) 0.8845(7) 0.060(3) Uani 1 1 d .
H5B H 1.1303 1.0733 0.8804 0.073 Uiso 1 1 calc R
C7 C 1.0609(6) 0.8857(9) 0.8795(6) 0.046(3) Uani 1 1 d .
C8 C 1.1054(8) 0.7764(11) 0.8670(8) 0.067(4) Uani 1 1 d .
H8A H 1.1839 0.7376 0.8527 0.080 Uiso 1 1 calc R
C9 C 1.0353(9) 0.7297(10) 0.8758(8) 0.066(4) Uani 1 1 d .
H9A H 1.0649 0.6591 0.8673 0.079 Uiso 1 1 calc R
C10 C 0.9154(7) 0.7892(9) 0.8982(7) 0.052(3) Uani 1 1 d .
H10A H 0.8675 0.7558 0.9057 0.062 Uiso 1 1 calc R
C11 C 0.9411(6) 0.9392(8) 0.8993(6) 0.038(2) Uani 1 1 d .
C12 C 0.8911(6) 1.0490(8) 0.9130(5) 0.037(2) Uani 1 1 d .
C6 C 1.1302(8) 0.9382(11) 0.8729(8) 0.062(4) Uani 1 1 d .
H6C H 1.2090 0.9019 0.8604 0.075 Uiso 1 1 calc R
C13 C 0.7433(7) 0.9684(7) 0.7589(6) 0.036(2) Uani 1 1 d .
C14 C 0.7966(9) 0.9512(9) 0.6645(6) 0.052(3) Uani 1 1 d .
H14A H 0.7380 0.9581 0.6397 0.062 Uiso 1 1 calc R
H14B H 0.8229 1.0055 0.6388 0.062 Uiso 1 1 calc R
C15 C 0.8956(8) 0.8468(8) 0.6428(6) 0.044(3) Uani 1 1 d .
H15A H 0.8688 0.7919 0.6633 0.053 Uiso 1 1 calc R
H15B H 0.9525 0.8368 0.6705 0.053 Uiso 1 1 calc R
C16 C 0.9495(10) 0.8407(10) 0.5471(7) 0.065(4) Uani 1 1 d .
H16A H 0.8917 0.8511 0.5202 0.077 Uiso 1 1 calc R
H16B H 0.9741 0.8971 0.5272 0.077 Uiso 1 1 calc R
C17 C 1.0503(9) 0.7395(9) 0.5192(7) 0.053(3) Uani 1 1 d U
C18 C 1.0510(9) 0.6451(11) 0.5178(7) 0.062(4) Uani 1 1 d U
H18A H 0.9858 0.6317 0.5347 0.074 Uiso 1 1 calc R
C19 C 1.2326(9) 0.6198(10) 0.4697(7) 0.056(3) Uani 1 1 d .
C20 C 1.3494(10) 0.5808(11) 0.4372(8) 0.072(5) Uani 1 1 d .
H20A H 1.3914 0.5104 0.4279 0.086 Uiso 1 1 calc R
C21 C 1.4007(11) 0.6446(17) 0.4195(11) 0.108(7) Uani 1 1 d .
H21A H 1.4793 0.6191 0.3960 0.129 Uiso 1 1 calc R
C22 C 1.3380(11) 0.7510(14) 0.4357(10) 0.092(5) Uani 1 1 d .
H22A H 1.3759 0.7948 0.4225 0.110 Uiso 1 1 calc R
C23 C 1.2204(10) 0.7914(11) 0.4711(7) 0.068(4) Uani 1 1 d .
H23A H 1.1792 0.8613 0.4827 0.082 Uiso 1 1 calc R
C24 C 1.1664(9) 0.7237(9) 0.4887(6) 0.050(3) Uani 1 1 d .
C25 C 0.5834(6) 0.9940(8) 1.1198(5) 0.036(2) Uani 1 1 d .
C26 C 0.5567(8) 0.9836(10) 1.2149(6) 0.056(3) Uani 1 1 d .
H26A H 0.4791 0.9888 1.2384 0.067 Uiso 1 1 calc R
H26B H 0.5611 1.0407 1.2351 0.067 Uiso 1 1 calc R
C27 C 0.6380(9) 0.8809(12) 1.2466(7) 0.071(4) Uani 1 1 d .
H27A H 0.7156 0.8748 1.2209 0.085 Uiso 1 1 calc R
H27B H 0.6224 0.8827 1.3072 0.085 Uiso 1 1 calc R
C28 C 0.6296(9) 0.7859(12) 1.2279(9) 0.080(4) Uani 1 1 d .
H28A H 0.5531 0.7901 1.2563 0.096 Uiso 1 1 calc R
H28B H 0.6409 0.7861 1.1676 0.096 Uiso 1 1 calc R
C29 C 0.7136(9) 0.6853(12) 1.2547(7) 0.068(4) Uani 1 1 d .
C30 C 0.7037(10) 0.6349(13) 1.3305(8) 0.081(5) Uani 1 1 d .
H30A H 0.6388 0.6569 1.3760 0.097 Uiso 1 1 calc R
C31 C 0.8765(9) 0.5395(10) 1.2572(8) 0.065(3) Uani 1 1 d .
C32 C 0.9874(13) 0.4670(13) 1.2299(11) 0.098(5) Uani 1 1 d .
H32A H 1.0207 0.4115 1.2646 0.117 Uiso 1 1 calc R
C33 C 1.0437(15) 0.4821(15) 1.1498(12) 0.119(7) Uani 1 1 d .
H33A H 1.1188 0.4349 1.1299 0.143 Uiso 1 1 calc R
C34 C 0.9991(14) 0.5623(14) 1.0943(11) 0.107(6) Uani 1 1 d .
H34A H 1.0426 0.5677 1.0393 0.128 Uiso 1 1 calc R
C35 C 0.8905(11) 0.6326(12) 1.1226(9) 0.081(4) Uani 1 1 d .
H35A H 0.8587 0.6875 1.0869 0.097 Uiso 1 1 calc R
C36 C 0.8260(8) 0.6229(9) 1.2055(7) 0.054(3) Uani 1 1 d .
C37 C 0.5939(6) 0.7858(7) 1.0191(5) 0.032(2) Uani 1 1 d .
C38 C 0.6521(7) 0.6677(7) 1.0158(7) 0.044(3) Uani 1 1 d .
H38A H 0.6592 0.6490 0.9606 0.053 Uiso 1 1 calc R
H38B H 0.7286 0.6454 1.0205 0.053 Uiso 1 1 calc R
C39 C 0.5947(7) 0.6080(7) 1.0815(6) 0.039(3) Uani 1 1 d .
H39A H 0.5165 0.6318 1.0800 0.047 Uiso 1 1 calc R
H39B H 0.5936 0.6201 1.1371 0.047 Uiso 1 1 calc R
C40 C 0.6573(8) 0.4932(8) 1.0657(8) 0.053(3) Uani 1 1 d .
H40A H 0.7340 0.4697 1.0705 0.064 Uiso 1 1 calc R
H40B H 0.6636 0.4829 1.0081 0.064 Uiso 1 1 calc R
C41 C 0.6004(8) 0.4258(8) 1.1260(7) 0.050(3) Uani 1 1 d .
C42 C 0.5353(8) 0.3876(9) 1.1082(7) 0.051(3) Uani 1 1 d .
H42A H 0.5183 0.3980 1.0569 0.061 Uiso 1 1 calc R
C43 C 0.5381(8) 0.3350(8) 1.2406(7) 0.049(3) Uani 1 1 d .
C44 C 0.5246(10) 0.2901(10) 1.3222(8) 0.067(4) Uani 1 1 d .
H44A H 0.4804 0.2517 1.3411 0.080 Uiso 1 1 calc R
C45 C 0.5759(11) 0.3027(11) 1.3731(9) 0.076(5) Uani 1 1 d .
H45A H 0.5700 0.2706 1.4268 0.091 Uiso 1 1 calc R
C46 C 0.6404(10) 0.3659(11) 1.3446(8) 0.075(4) Uani 1 1 d .
H46A H 0.6729 0.3767 1.3814 0.090 Uiso 1 1 calc R
C47 C 0.6547(8) 0.4102(9) 1.2650(8) 0.056(3) Uani 1 1 d .
H47A H 0.6974 0.4500 1.2470 0.068 Uiso 1 1 calc R
C48 C 0.6038(7) 0.3945(8) 1.2105(7) 0.046(3) Uani 1 1 d .
C49 C 0.3124(9) 0.7121(9) 0.2416(7) 0.055(3) Uani 1 1 d .
H49A H 0.3775 0.7257 0.2225 0.065 Uiso 1 1 calc R
C50 C 0.3214(10) 0.6122(10) 0.2455(8) 0.065(4) Uani 1 1 d .
H50A H 0.3929 0.5577 0.2312 0.078 Uiso 1 1 calc R
C51 C 0.2265(11) 0.5932(10) 0.2699(8) 0.067(4) Uani 1 1 d .
H51A H 0.2326 0.5258 0.2709 0.080 Uiso 1 1 calc R
C52 C 0.1182(9) 0.6754(9) 0.2940(7) 0.053(3) Uani 1 1 d .
C53 C 0.0129(10) 0.6616(11) 0.3220(8) 0.071(4) Uani 1 1 d .
H53A H 0.0147 0.5954 0.3255 0.085 Uiso 1 1 calc R
C54 C -0.0870(9) 0.7429(10) 0.3428(8) 0.065(3) Uani 1 1 d .
H54A H -0.1537 0.7321 0.3587 0.078 Uiso 1 1 calc R
C55 C -0.0948(8) 0.8447(10) 0.3414(7) 0.055(3) Uani 1 1 d .
C56 C -0.1973(9) 0.9291(12) 0.3643(8) 0.071(4) Uani 1 1 d .
H56A H -0.2656 0.9208 0.3820 0.085 Uiso 1 1 calc R
C57 C -0.1975(10) 1.0274(13) 0.3606(9) 0.078(5) Uani 1 1 d .
H57A H -0.2657 1.0853 0.3760 0.094 Uiso 1 1 calc R
C58 C -0.0937(9) 1.0371(10) 0.3333(8) 0.061(4) Uani 1 1 d .
H58A H -0.0950 1.1031 0.3302 0.073 Uiso 1 1 calc R
C59 C 0.0058(8) 0.8622(8) 0.3153(6) 0.043(3) Uani 1 1 d .
C60 C 0.1116(8) 0.7760(8) 0.2922(6) 0.043(3) Uani 1 1 d .
O6 O 0.4875(4) 0.8288(5) 1.0489(4) 0.0372(16) Uani 1 1 d .

loop_
_atom_site_aniso_label
_atom_site_aniso_U_11
_atom_site_aniso_U_22
_atom_site_aniso_U_33
_atom_site_aniso_U_23
_atom_site_aniso_U_13
_atom_site_aniso_U_12
O2W 0.1677(16) 0.3380(16) 0.3377(17) -0.0040(12) -0.0915(11) -0.1348(11)
Gd1 0.01883(14) 0.02978(19) 0.0332(2) -0.00485(15) -0.00346(13) -0.01159(13)
O1 0.041(3) 0.048(4) 0.039(3) -0.007(3) -0.003(3) -0.021(3)
O2 0.039(3) 0.036(3) 0.038(3) -0.006(3) -0.003(2) -0.018(2)
O3 0.037(2) 0.091(5) 0.044(3) -0.003(3) -0.014(3) -0.035(3)
O4 0.022(2) 0.041(3) 0.035(3) -0.004(3) -0.010(2) -0.010(2)
O5 0.028(2) 0.039(3) 0.050(3) -0.008(3) -0.004(2) -0.015(2)
O7 0.114(8) 0.113(10) 0.149(11) 0.036(8) -0.036(8) -0.040(8)
O8 0.119(7) 0.098(8) 0.148(10) -0.032(7) -0.028(7) -0.040(7)
O9 0.174(9) 0.145(10) 0.076(7) -0.032(6) -0.001(7) -0.089(8)
O1W 0.110(5) 0.107(6) 0.083(6) -0.007(5) -0.015(5) -0.077(5)
N1 0.028(3) 0.045(4) 0.040(4) -0.007(3) -0.005(3) -0.017(3)
N2 0.028(3) 0.040(4) 0.041(4) -0.008(3) -0.008(3) -0.014(3)
N3 0.058(5) 0.062(6) 0.059(6) -0.009(5) -0.004(4) -0.025(4)
N4 0.104(5) 0.075(6) 0.079(6) 0.037(5) -0.049(5) -0.060(5)
N5 0.061(4) 0.062(6) 0.066(6) -0.001(5) -0.012(4) -0.037(4)
N6 0.046(3) 0.033(4) 0.049(4) -0.002(3) -0.002(3) -0.024(3)
N7 0.048(4) 0.049(5) 0.051(5) -0.008(4) -0.009(4) -0.022(3)
N8 0.061(5) 0.072(6) 0.081(7) -0.014(6) 0.007(5) -0.038(5)
C1 0.039(4) 0.033(5) 0.066(6) -0.006(4) -0.005(4) -0.020(3)
C2 0.074(5) 0.046(5) 0.070(7) -0.020(5) -0.007(5) -0.039(4)
C3 0.059(4) 0.069(6) 0.058(6) -0.006(5) -0.013(4) -0.049(4)
C4 0.042(4) 0.067(6) 0.035(4) -0.010(4) -0.005(4) -0.034(4)
C5 0.044(4) 0.096(8) 0.060(6) 0.000(6) -0.016(4) -0.045(4)
C7 0.019(3) 0.072(7) 0.043(5) -0.006(5) -0.009(3) -0.013(4)
C8 0.023(4) 0.075(8) 0.083(8) -0.017(6) -0.016(5) 0.004(5)
C9 0.038(5) 0.052(7) 0.085(8) -0.018(6) -0.012(5) 0.005(5)
C10 0.029(4) 0.043(6) 0.076(7) -0.009(5) -0.014(4) -0.005(4)
C11 0.020(3) 0.050(5) 0.042(5) -0.010(4) -0.004(3) -0.013(3)
C12 0.033(3) 0.055(5) 0.031(4) -0.008(4) -0.010(3) -0.023(3)
C6 0.035(4) 0.090(8) 0.066(7) 0.008(6) -0.016(4) -0.031(5)
C13 0.029(3) 0.036(5) 0.040(4) -0.008(4) -0.004(3) -0.011(3)
C14 0.055(5) 0.051(6) 0.032(5) -0.002(4) -0.008(4) -0.009(5)
C15 0.048(4) 0.048(5) 0.039(5) -0.008(4) -0.011(4) -0.020(4)
C16 0.069(7) 0.053(7) 0.041(6) -0.001(5) 0.001(5) -0.009(6)
C17 0.055(5) 0.050(6) 0.041(5) -0.013(4) 0.003(4) -0.017(5)
C18 0.051(5) 0.085(8) 0.038(5) -0.008(5) 0.005(4) -0.028(5)
C19 0.047(5) 0.063(7) 0.049(6) -0.016(5) -0.006(4) -0.014(5)
C20 0.051(6) 0.073(9) 0.063(7) -0.013(6) -0.005(6) -0.005(6)
C21 0.050(6) 0.163(17) 0.101(12) -0.007(11) -0.017(7) -0.038(8)
C22 0.095(6) 0.127(11) 0.091(10) -0.001(8) -0.029(7) -0.078(7)
C23 0.090(6) 0.080(8) 0.049(6) -0.012(6) -0.019(5) -0.045(6)
C24 0.067(5) 0.063(6) 0.027(4) -0.003(4) -0.012(4) -0.033(5)
C25 0.032(3) 0.046(5) 0.029(4) -0.003(4) -0.007(3) -0.016(3)
C26 0.048(4) 0.086(8) 0.040(5) -0.006(5) -0.017(4) -0.029(5)
C27 0.058(5) 0.115(11) 0.044(6) 0.011(6) -0.021(5) -0.039(6)
C28 0.076(5) 0.117(11) 0.075(7) 0.019(7) -0.043(5) -0.058(6)
C29 0.068(5) 0.097(9) 0.054(6) 0.019(6) -0.031(5) -0.046(6)
C30 0.079(6) 0.131(11) 0.053(7) 0.013(7) -0.017(5) -0.068(7)
C31 0.079(5) 0.080(7) 0.065(7) 0.002(6) -0.028(5) -0.055(5)
C32 0.104(9) 0.070(9) 0.127(12) -0.010(9) -0.056(8) -0.022(8)
C33 0.100(10) 0.118(12) 0.134(13) -0.071(10) -0.002(10) -0.038(10)
C34 0.118(9) 0.120(11) 0.100(11) -0.041(9) 0.004(9) -0.075(9)
C35 0.113(7) 0.097(9) 0.065(8) 0.002(7) -0.023(6) -0.074(7)
C36 0.078(5) 0.066(6) 0.048(5) 0.001(5) -0.021(4) -0.053(4)
C37 0.025(3) 0.038(5) 0.032(4) -0.002(4) -0.007(3) -0.011(3)
C38 0.030(4) 0.025(4) 0.065(6) -0.004(4) -0.001(4) -0.009(3)
C39 0.038(4) 0.030(4) 0.042(5) 0.000(4) -0.002(4) -0.015(3)
C40 0.045(5) 0.031(5) 0.070(7) -0.003(5) 0.000(5) -0.015(4)
C41 0.035(4) 0.038(5) 0.069(7) -0.004(5) -0.007(4) -0.012(4)
C42 0.052(5) 0.046(6) 0.054(6) 0.001(5) -0.009(4) -0.025(4)
C43 0.048(5) 0.035(5) 0.062(6) -0.003(5) -0.008(5) -0.019(4)
C44 0.068(6) 0.052(7) 0.065(7) 0.010(6) -0.012(6) -0.020(6)
C45 0.084(8) 0.061(8) 0.072(8) 0.017(7) -0.025(7) -0.025(7)
C46 0.072(6) 0.078(9) 0.074(7) -0.014(7) -0.035(6) -0.015(7)
C47 0.046(4) 0.046(6) 0.077(7) -0.011(5) -0.017(5) -0.015(4)
C48 0.032(4) 0.042(6) 0.051(6) -0.004(5) -0.008(4) -0.004(4)
C49 0.047(5) 0.052(6) 0.055(6) -0.009(5) 0.002(5) -0.019(4)
C50 0.063(6) 0.048(6) 0.064(7) -0.014(6) -0.002(6) -0.012(5)
C51 0.091(7) 0.045(6) 0.070(7) -0.002(5) -0.017(6) -0.035(5)
C52 0.077(5) 0.045(5) 0.046(5) -0.001(4) -0.015(5) -0.035(5)
C53 0.083(6) 0.083(7) 0.070(7) -0.009(6) -0.017(6) -0.057(5)
C54 0.068(5) 0.089(7) 0.060(7) -0.006(6) -0.012(5) -0.056(5)
C55 0.049(4) 0.088(7) 0.044(5) -0.003(5) -0.010(4) -0.043(4)
C56 0.050(5) 0.107(10) 0.063(7) -0.026(6) -0.014(5) -0.031(6)
C57 0.052(5) 0.094(10) 0.086(8) -0.021(7) -0.029(5) -0.015(6)
C58 0.049(5) 0.057(7) 0.071(7) -0.009(6) -0.019(5) -0.013(5)
C59 0.056(4) 0.051(5) 0.034(4) -0.002(4) -0.016(4) -0.029(4)
C60 0.046(4) 0.051(5) 0.035(4) -0.003(4) -0.011(4) -0.021(4)
O6 0.028(2) 0.027(3) 0.054(4) -0.010(3) -0.004(2) -0.011(2)

loop_
_atom_type_symbol
_atom_type_description
_atom_type_scat_dispersion_real
_atom_type_scat_dispersion_imag
_atom_type_scat_source
C C 0.0033 0.0016 'International Tables Vol C Tables 4.2.6.8 and 6.1.1.4'
Gd Gd -0.1653 3.9035 'International Tables Vol C Tables 4.2.6.8 and 6.1.1.4'
N N 0.0061 0.0033 'International Tables Vol C Tables 4.2.6.8 and 6.1.1.4'
O O 0.0106 0.0060 'International Tables Vol C Tables 4.2.6.8 and 6.1.1.4'
H H 0.0000 0.0000 'International Tables Vol C Tables 4.2.6.8 and 6.1.1.4'

loop_
_geom_angle_atom_site_label_1
_geom_angle_atom_site_label_2
_geom_angle_atom_site_label_3
_geom_angle
_geom_angle_site_symmetry_1
_geom_angle_site_symmetry_3
H2WB O2W H2WA 109.5 . .
H2WB O2W H2WB 0.0 . .
H2WA O2W H2WB 109.5 . .
O5 Gd1 O4 74.7(2) . 2_677
O5 Gd1 O6 137.3(2) . 2_677
O4 Gd1 O6 75.2(2) 2_677 2_677
O5 Gd1 O3 79.1(3) . .
O4 Gd1 O3 124.7(2) 2_677 .
O6 Gd1 O3 94.0(2) 2_677 .
O5 Gd1 O1 126.5(2) . .
O4 Gd1 O1 91.9(2) 2_677 .
O6 Gd1 O1 84.1(2) 2_677 .
O3 Gd1 O1 141.7(3) . .
O5 Gd1 O2 74.5(2) . .
O4 Gd1 O2 74.8(2) 2_677 .
O6 Gd1 O2 124.7(2) 2_677 .
O3 Gd1 O2 141.1(2) . .
O1 Gd1 O2 52.0(2) . .
O5 Gd1 O4 70.5(2) . .
O4 Gd1 O4 73.9(2) 2_677 .
O6 Gd1 O4 72.4(2) 2_677 .
O3 Gd1 O4 51.49(19) . .
O1 Gd1 O4 154.87(18) . .
O2 Gd1 O4 137.8(2) . .
O5 Gd1 N2 78.9(2) . .
O4 Gd1 N2 140.1(2) 2_677 .
O6 Gd1 N2 141.2(3) 2_677 .
O3 Gd1 N2 77.7(2) . .
O1 Gd1 N2 80.2(2) . .
O2 Gd1 N2 69.6(2) . .
O4 Gd1 N2 123.9(2) . .
O5 Gd1 N1 134.9(2) . .
O4 Gd1 N1 150.3(2) 2_677 .
O6 Gd1 N1 78.0(2) 2_677 .
O3 Gd1 N1 69.7(3) . .
O1 Gd1 N1 72.5(2) . .
O2 Gd1 N1 111.3(2) . .
O4 Gd1 N1 109.9(2) . .
N2 Gd1 N1 63.5(2) . .
O5 Gd1 Gd1 67.95(13) . 2_677
O4 Gd1 Gd1 39.00(13) 2_677 2_677
O6 Gd1 Gd1 69.53(16) 2_677 2_677
O3 Gd1 Gd1 86.07(15) . 2_677
O1 Gd1 Gd1 127.78(15) . 2_677
O2 Gd1 Gd1 109.20(15) . 2_677
O4 Gd1 Gd1 34.93(14) . 2_677
N2 Gd1 Gd1 145.36(18) . 2_677
N1 Gd1 Gd1 137.77(15) . 2_677
C13 O1 Gd1 94.3(6) . .
C13 O2 Gd1 93.5(6) . .
C25 O3 Gd1 96.3(6) . .
C25 O4 Gd1 160.1(6) . 2_677
C25 O4 Gd1 90.5(4) . .
Gd1 O4 Gd1 106.1(2) 2_677 .
C37 O5 Gd1 140.0(5) . .
H1WA O1W H1WB 109.5 . .
C1 N1 C12 117.5(9) . .
C1 N1 Gd1 122.7(6) . .
C12 N1 Gd1 119.6(6) . .
C10 N2 C11 118.5(7) . .
C10 N2 Gd1 121.2(7) . .
C11 N2 Gd1 120.2(5) . .
C18 N3 C19 108.0(11) . .
C18 N3 H3A 126.0 . .
C19 N3 H3A 126.0 . .
C30 N4 C31 109.3(11) . .
C30 N4 H4A 125.4 . .
C31 N4 H4A 125.4 . .
C43 N5 C42 108.0(11) . .
C43 N5 H5A 126.0 . .
C42 N5 H5A 126.0 . .
C49 N6 C60 123.7(10) . .
C49 N6 H6 118.2 . .
C60 N6 H6 118.2 . .
C58 N7 C59 116.6(10) . .
O8 N8 O7 121.4(15) . .
O8 N8 O9 121.1(14) . .
O7 N8 O9 117.4(14) . .
N1 C1 C2 124.3(9) . .
N1 C1 H1A 117.9 . .
C2 C1 H1A 117.9 . .
C3 C2 C1 118.1(10) . .
C3 C2 H2A 121.0 . .
C1 C2 H2A 121.0 . .
C2 C3 C4 119.7(11) . .
C2 C3 H3B 120.1 . .
C4 C3 H3B 120.1 . .
C12 C4 C3 117.3(8) . .
C12 C4 C5 119.6(10) . .
C3 C4 C5 123.1(11) . .
C6 C5 C4 121.6(12) . .
C6 C5 H5B 119.2 . .
C4 C5 H5B 119.2 . .
C6 C7 C11 120.7(10) . .
C6 C7 C8 123.3(8) . .
C11 C7 C8 115.9(10) . .
C9 C8 C7 120.9(9) . .
C9 C8 H8A 119.5 . .
C7 C8 H8A 119.5 . .
C8 C9 C10 119.3(12) . .
C8 C9 H9A 120.3 . .
C10 C9 H9A 120.3 . .
N2 C10 C9 122.6(11) . .
N2 C10 H10A 118.7 . .
C9 C10 H10A 118.7 . .
N2 C11 C7 122.7(9) . .
N2 C11 C12 118.7(7) . .
C7 C11 C12 118.6(10) . .
N1 C12 C4 123.1(9) . .
N1 C12 C11 117.7(9) . .
C4 C12 C11 119.2(7) . .
C5 C6 C7 120.3(9) . .
C5 C6 H6C 119.9 . .
C7 C6 H6C 119.9 . .
O1 C13 O2 120.2(8) . .
O1 C13 C14 120.4(9) . .
O2 C13 C14 119.4(9) . .
C15 C14 C13 114.6(8) . .
C15 C14 H14A 108.6 . .
C13 C14 H14A 108.6 . .
C15 C14 H14B 108.6 . .
C13 C14 H14B 108.6 . .
H14A C14 H14B 107.6 . .
C14 C15 C16 110.6(8) . .
C14 C15 H15A 109.5 . .
C16 C15 H15A 109.5 . .
C14 C15 H15B 109.5 . .
C16 C15 H15B 109.5 . .
H15A C15 H15B 108.1 . .
C17 C16 C15 114.5(9) . .
C17 C16 H16A 108.6 . .
C15 C16 H16A 108.6 . .
C17 C16 H16B 108.6 . .
C15 C16 H16B 108.6 . .
H16A C16 H16B 107.6 . .
C18 C17 C24 104.7(9) . .
C18 C17 C16 128.7(11) . .
C24 C17 C16 126.6(12) . .
C17 C18 N3 111.9(11) . .
C17 C18 H18A 124.1 . .
N3 C18 H18A 124.1 . .
N3 C19 C20 130.8(12) . .
N3 C19 C24 106.5(9) . .
C20 C19 C24 122.7(14) . .
C21 C20 C19 119.1(14) . .
C21 C20 H20A 120.4 . .
C19 C20 H20A 120.4 . .
C20 C21 C22 120.8(13) . .
C20 C21 H21A 119.6 . .
C22 C21 H21A 119.6 . .
C23 C22 C21 120.9(16) . .
C23 C22 H22A 119.5 . .
C21 C22 H22A 119.5 . .
C22 C23 C24 117.9(13) . .
C22 C23 H23A 121.1 . .
C24 C23 H23A 121.1 . .
C19 C24 C23 118.5(10) . .
C19 C24 C17 109.0(12) . .
C23 C24 C17 132.4(11) . .
O3 C25 O4 121.7(8) . .
O3 C25 C26 118.7(8) . .
O4 C25 C26 119.6(8) . .
C25 C26 C27 112.8(8) . .
C25 C26 H26A 109.0 . .
C27 C26 H26A 109.0 . .
C25 C26 H26B 109.0 . .
C27 C26 H26B 109.0 . .
H26A C26 H26B 107.8 . .
C28 C27 C26 114.4(11) . .
C28 C27 H27A 108.7 . .
C26 C27 H27A 108.7 . .
C28 C27 H27B 108.7 . .
C26 C27 H27B 108.7 . .
H27A C27 H27B 107.6 . .
C29 C28 C27 114.3(11) . .
C29 C28 H28A 108.7 . .
C27 C28 H28A 108.7 . .
C29 C28 H28B 108.7 . .
C27 C28 H28B 108.7 . .
H28A C28 H28B 107.6 . .
C30 C29 C36 104.0(11) . .
C30 C29 C28 128.4(11) . .
C36 C29 C28 127.5(11) . .
N4 C30 C29 112.2(11) . .
N4 C30 H30A 123.9 . .
C29 C30 H30A 123.9 . .
N4 C31 C32 130.9(13) . .
N4 C31 C36 106.4(9) . .
C32 C31 C36 122.6(12) . .
C33 C32 C31 115.4(15) . .
C33 C32 H32A 122.3 . .
C31 C32 H32A 122.3 . .
C32 C33 C34 125.3(15) . .
C32 C33 H33A 117.3 . .
C34 C33 H33A 117.3 . .
C35 C34 C33 118.1(16) . .
C35 C34 H34A 120.9 . .
C33 C34 H34A 120.9 . .
C34 C35 C36 120.2(14) . .
C34 C35 H35A 119.9 . .
C36 C35 H35A 119.9 . .
C31 C36 C35 118.3(10) . .
C31 C36 C29 108.1(10) . .
C35 C36 C29 133.6(12) . .
O5 C37 O6 126.0(9) . .
O5 C37 C38 114.7(7) . .
O6 C37 C38 119.2(9) . .
C39 C38 C37 116.6(7) . .
C39 C38 H38A 108.1 . .
C37 C38 H38A 108.1 . .
C39 C38 H38B 108.1 . .
C37 C38 H38B 108.1 . .
H38A C38 H38B 107.3 . .
C38 C39 C40 110.3(7) . .
C38 C39 H39A 109.6 . .
C40 C39 H39A 109.6 . .
C38 C39 H39B 109.6 . .
C40 C39 H39B 109.6 . .
H39A C39 H39B 108.1 . .
C39 C40 C41 114.3(8) . .
C39 C40 H40A 108.7 . .
C41 C40 H40A 108.7 . .
C39 C40 H40B 108.7 . .
C41 C40 H40B 108.7 . .
H40A C40 H40B 107.6 . .
C42 C41 C48 107.6(10) . .
C42 C41 C40 125.6(11) . .
C48 C41 C40 126.8(12) . .
C41 C42 N5 110.0(11) . .
C41 C42 H42A 125.0 . .
N5 C42 H42A 125.0 . .
N5 C43 C44 130.2(12) . .
N5 C43 C48 108.3(10) . .
C44 C43 C48 121.5(12) . .
C45 C44 C43 119.3(14) . .
C45 C44 H44A 120.3 . .
C43 C44 H44A 120.3 . .
C44 C45 C46 120.0(13) . .
C44 C45 H45A 120.0 . .
C46 C45 H45A 120.0 . .
C47 C46 C45 121.4(14) . .
C47 C46 H46A 119.3 . .
C45 C46 H46A 119.3 . .
C46 C47 C48 118.6(13) . .
C46 C47 H47A 120.7 . .
C48 C47 H47A 120.7 . .
C47 C48 C43 119.0(10) . .
C47 C48 C41 134.8(12) . .
C43 C48 C41 106.2(11) . .
N6 C49 C50 119.6(11) . .
N6 C49 H49A 120.2 . .
C50 C49 H49A 120.2 . .
C51 C50 C49 120.1(10) . .
C51 C50 H50A 120.0 . .
C49 C50 H50A 120.0 . .
C50 C51 C52 120.1(12) . .
C50 C51 H51A 120.0 . .
C52 C51 H51A 120.0 . .
C60 C52 C51 118.7(11) . .
C60 C52 C53 117.7(10) . .
C51 C52 C53 123.6(12) . .
C54 C53 C52 120.6(13) . .
C54 C53 H53A 119.7 . .
C52 C53 H53A 119.7 . .
C53 C54 C55 122.2(12) . .
C53 C54 H54A 118.9 . .
C55 C54 H54A 118.9 . .
C56 C55 C59 117.8(12) . .
C56 C55 C54 122.9(11) . .
C59 C55 C54 119.3(9) . .
C55 C56 C57 119.2(12) . .
C55 C56 H56A 120.4 . .
C57 C56 H56A 120.4 . .
C58 C57 C56 118.9(11) . .
C58 C57 H57A 120.5 . .
C56 C57 H57A 120.5 . .
N7 C58 C57 123.9(14) . .
N7 C58 H58A 118.1 . .
C57 C58 H58A 118.1 . .
N7 C59 C55 123.6(9) . .
N7 C59 C60 118.1(9) . .
C55 C59 C60 118.3(11) . .
N6 C60 C52 117.8(8) . .
N6 C60 C59 120.4(10) . .
C52 C60 C59 121.8(10) . .
C37 O6 Gd1 135.6(6) . 2_677

loop_
_geom_bond_atom_site_label_1
_geom_bond_atom_site_label_2
_geom_bond_distance
_geom_bond_site_symmetry_2
O2W H2WB 0.8501 .
O2W H2WA 0.8500 .
O2W H2WB 0.8501 .
Gd1 O5 2.340(7) .
Gd1 O4 2.347(6) 2_677
Gd1 O6 2.382(5) 2_677
Gd1 O3 2.465(7) .
Gd1 O1 2.490(6) .
Gd1 O2 2.499(6) .
Gd1 O4 2.581(5) .
Gd1 N2 2.584(6) .
Gd1 N1 2.636(9) .
Gd1 Gd1 3.9401(15) 2_677
O1 C13 1.254(12) .
O2 C13 1.269(12) .
O3 C25 1.250(10) .
O4 C25 1.263(11) .
O4 Gd1 2.347(6) 2_677
O5 C37 1.253(12) .
O7 N8 1.233(17) .
O8 N8 1.219(16) .
O9 N8 1.241(17) .
O1W H1WA 0.8499 .
O1W H1WB 0.8500 .
N1 C1 1.289(12) .
N1 C12 1.368(10) .
N2 C10 1.320(13) .
N2 C11 1.386(13) .
N3 C18 1.358(13) .
N3 C19 1.376(17) .
N3 H3A 0.8600 .
N4 C30 1.339(16) .
N4 C31 1.351(15) .
N4 H4A 0.8600 .
N5 C43 1.360(16) .
N5 C42 1.379(15) .
N5 H5A 0.8600 .
N6 C49 1.329(12) .
N6 C60 1.350(13) .
N6 H6 0.8600 .
N7 C58 1.327(12) .
N7 C59 1.365(15) .
C1 C2 1.414(16) .
C1 H1A 0.9300 .
C2 C3 1.355(14) .
C2 H2A 0.9300 .
C3 C4 1.410(15) .
C3 H3B 0.9300 .
C4 C12 1.386(15) .
C4 C5 1.440(12) .
C5 C6 1.332(19) .
C5 H5B 0.9300 .
C7 C6 1.408(18) .
C7 C11 1.412(10) .
C7 C8 1.438(18) .
C8 C9 1.34(2) .
C8 H8A 0.9300 .
C9 C10 1.422(13) .
C9 H9A 0.9300 .
C10 H10A 0.9300 .
C11 C12 1.444(14) .
C6 H6C 0.9300 .
C13 C14 1.524(13) .
C14 C15 1.516(13) .
C14 H14A 0.9700 .
C14 H14B 0.9700 .
C15 C16 1.531(14) .
C15 H15A 0.9700 .
C15 H15B 0.9700 .
C16 C17 1.513(14) .
C16 H16A 0.9700 .
C16 H16B 0.9700 .
C17 C18 1.352(19) .
C17 C24 1.415(16) .
C18 H18A 0.9300 .
C19 C20 1.376(15) .
C19 C24 1.393(16) .
C20 C21 1.32(3) .
C20 H20A 0.9300 .
C21 C22 1.41(3) .
C21 H21A 0.9300 .
C22 C23 1.392(17) .
C22 H22A 0.9300 .
C23 C24 1.393(19) .
C23 H23A 0.9300 .
C25 C26 1.508(13) .
C26 C27 1.532(17) .
C26 H26A 0.9700 .
C26 H26B 0.9700 .
C27 C28 1.51(2) .
C27 H27A 0.9700 .
C27 H27B 0.9700 .
C28 C29 1.498(18) .
C28 H28A 0.9700 .
C28 H28B 0.9700 .
C29 C30 1.339(18) .
C29 C36 1.437(14) .
C30 H30A 0.9300 .
C31 C32 1.382(17) .
C31 C36 1.394(17) .
C32 C33 1.34(2) .
C32 H32A 0.9300 .
C33 C34 1.39(3) .
C33 H33A 0.9300 .
C34 C35 1.354(19) .
C34 H34A 0.9300 .
C35 C36 1.401(17) .
C35 H35A 0.9300 .
C37 O6 1.257(9) .
C37 C38 1.526(13) .
C38 C39 1.496(14) .
C38 H38A 0.9700 .
C38 H38B 0.9700 .
C39 C40 1.513(13) .
C39 H39A 0.9700 .
C39 H39B 0.9700 .
C40 C41 1.531(16) .
C40 H40A 0.9700 .
C40 H40B 0.9700 .
C41 C42 1.347(18) .
C41 C48 1.414(16) .
C42 H42A 0.9300 .
C43 C44 1.393(17) .
C43 C48 1.412(16) .
C44 C45 1.34(2) .
C44 H44A 0.9300 .
C45 C46 1.44(2) .
C45 H45A 0.9300 .
C46 C47 1.361(18) .
C46 H46A 0.9300 .
C47 C48 1.404(17) .
C47 H47A 0.9300 .
C49 C50 1.373(18) .
C49 H49A 0.9300 .
C50 C51 1.350(19) .
C50 H50A 0.9300 .
C51 C52 1.408(15) .
C51 H51A 0.9300 .
C52 C60 1.401(16) .
C52 C53 1.441(17) .
C53 C54 1.333(16) .
C53 H53A 0.9300 .
C54 C55 1.413(19) .
C54 H54A 0.9300 .
C55 C56 1.377(15) .
C55 C59 1.411(15) .
C56 C57 1.40(2) .
C56 H56A 0.9300 .
C57 C58 1.393(19) .
C57 H57A 0.9300 .
C58 H58A 0.9300 .
C59 C60 1.413(12) .
O6 Gd1 2.382(5) 2_677

loop_
_geom_torsion_atom_site_label_1
_geom_torsion_atom_site_label_2
_geom_torsion_atom_site_label_3
_geom_torsion_atom_site_label_4
_geom_torsion
_geom_torsion_site_symmetry_1
_geom_torsion_site_symmetry_4
O5 Gd1 O1 C13 2.6(6) . .
O4 Gd1 O1 C13 -69.7(5) 2_677 .
O6 Gd1 O1 C13 -144.7(5) 2_677 .
O3 Gd1 O1 C13 126.4(6) . .
O2 Gd1 O1 C13 -0.8(5) . .
O4 Gd1 O1 C13 -124.1(6) . .
N2 Gd1 O1 C13 70.9(5) . .
N1 Gd1 O1 C13 136.0(5) . .
Gd1 Gd1 O1 C13 -86.4(5) 2_677 .
O5 Gd1 O2 C13 -176.4(5) . .
O4 Gd1 O2 C13 105.6(5) 2_677 .
O6 Gd1 O2 C13 46.3(6) 2_677 .
O3 Gd1 O2 C13 -127.4(5) . .
O1 Gd1 O2 C13 0.8(5) . .
O4 Gd1 O2 C13 148.9(5) . .
N2 Gd1 O2 C13 -92.7(5) . .
N1 Gd1 O2 C13 -43.7(5) . .
Gd1 Gd1 O2 C13 124.2(5) 2_677 .
O5 Gd1 O3 C25 -72.0(6) . .
O4 Gd1 O3 C25 -9.4(8) 2_677 .
O6 Gd1 O3 C25 65.4(7) 2_677 .
O1 Gd1 O3 C25 151.0(6) . .
O2 Gd1 O3 C25 -119.8(6) . .
O4 Gd1 O3 C25 1.7(6) . .
N2 Gd1 O3 C25 -152.9(7) . .
N1 Gd1 O3 C25 141.1(7) . .
Gd1 Gd1 O3 C25 -3.7(6) 2_677 .
O5 Gd1 O4 C25 89.7(6) . .
O4 Gd1 O4 C25 168.8(7) 2_677 .
O6 Gd1 O4 C25 -111.9(6) 2_677 .
O3 Gd1 O4 C25 -1.7(6) . .
O1 Gd1 O4 C25 -133.4(7) . .
O2 Gd1 O4 C25 125.3(6) . .
N2 Gd1 O4 C25 28.6(7) . .
N1 Gd1 O4 C25 -42.2(6) . .
Gd1 Gd1 O4 C25 168.8(7) 2_677 .
O5 Gd1 O4 Gd1 -79.1(3) . 2_677
O4 Gd1 O4 Gd1 -0.001(2) 2_677 2_677
O6 Gd1 O4 Gd1 79.2(3) 2_677 2_677
O3 Gd1 O4 Gd1 -170.5(4) . 2_677
O1 Gd1 O4 Gd1 57.8(6) . 2_677
O2 Gd1 O4 Gd1 -43.5(4) . 2_677
N2 Gd1 O4 Gd1 -140.2(3) . 2_677
N1 Gd1 O4 Gd1 149.0(2) . 2_677
O4 Gd1 O5 C37 -29.4(9) 2_677 .
O6 Gd1 O5 C37 17.4(11) 2_677 .
O3 Gd1 O5 C37 101.5(9) . .
O1 Gd1 O5 C37 -110.2(9) . .
O2 Gd1 O5 C37 -107.4(10) . .
O4 Gd1 O5 C37 48.6(9) . .
N2 Gd1 O5 C37 -179.1(10) . .
N1 Gd1 O5 C37 147.7(9) . .
Gd1 Gd1 O5 C37 11.3(9) 2_677 .
O5 Gd1 N1 C1 -143.7(7) . .
O4 Gd1 N1 C1 30.5(10) 2_677 .
O6 Gd1 N1 C1 4.3(8) 2_677 .
O3 Gd1 N1 C1 -94.6(8) . .
O1 Gd1 N1 C1 91.8(8) . .
O2 Gd1 N1 C1 127.1(8) . .
O4 Gd1 N1 C1 -61.8(8) . .
N2 Gd1 N1 C1 179.3(9) . .
Gd1 Gd1 N1 C1 -35.8(9) 2_677 .
O5 Gd1 N1 C12 40.9(7) . .
O4 Gd1 N1 C12 -144.8(6) 2_677 .
O6 Gd1 N1 C12 -171.1(7) 2_677 .
O3 Gd1 N1 C12 90.0(6) . .
O1 Gd1 N1 C12 -83.6(6) . .
O2 Gd1 N1 C12 -48.2(7) . .
O4 Gd1 N1 C12 122.8(6) . .
N2 Gd1 N1 C12 4.0(6) . .
Gd1 Gd1 N1 C12 148.9(5) 2_677 .
O5 Gd1 N2 C10 24.8(8) . .
O4 Gd1 N2 C10 -24.5(9) 2_677 .
O6 Gd1 N2 C10 -173.1(7) 2_677 .
O3 Gd1 N2 C10 105.9(8) . .
O1 Gd1 N2 C10 -105.6(8) . .
O2 Gd1 N2 C10 -52.6(8) . .
O4 Gd1 N2 C10 82.1(8) . .
N1 Gd1 N2 C10 179.1(8) . .
Gd1 Gd1 N2 C10 42.0(9) 2_677 .
O5 Gd1 N2 C11 -159.0(7) . .
O4 Gd1 N2 C11 151.7(6) 2_677 .
O6 Gd1 N2 C11 3.0(8) 2_677 .
O3 Gd1 N2 C11 -78.0(7) . .
O1 Gd1 N2 C11 70.6(7) . .
O2 Gd1 N2 C11 123.5(7) . .
O4 Gd1 N2 C11 -101.8(7) . .
N1 Gd1 N2 C11 -4.7(6) . .
Gd1 Gd1 N2 C11 -141.9(5) 2_677 .
C12 N1 C1 C2 -2.0(16) . .
Gd1 N1 C1 C2 -177.5(8) . .
N1 C1 C2 C3 3.1(18) . .
C1 C2 C3 C4 -1.7(17) . .
C2 C3 C4 C12 -0.5(15) . .
C2 C3 C4 C5 -176.9(11) . .
C12 C4 C5 C6 2.7(16) . .
C3 C4 C5 C6 179.1(11) . .
C6 C7 C8 C9 178.6(12) . .
C11 C7 C8 C9 -1.3(17) . .
C7 C8 C9 C10 -0.4(19) . .
C11 N2 C10 C9 -1.2(16) . .
Gd1 N2 C10 C9 175.0(9) . .
C8 C9 C10 N2 1.8(19) . .
C10 N2 C11 C7 -0.6(14) . .
Gd1 N2 C11 C7 -176.9(7) . .
C10 N2 C11 C12 -178.4(9) . .
Gd1 N2 C11 C12 5.3(11) . .
C6 C7 C11 N2 -178.0(10) . .
C8 C7 C11 N2 1.9(14) . .
C6 C7 C11 C12 -0.2(14) . .
C8 C7 C11 C12 179.7(9) . .
C1 N1 C12 C4 -0.4(14) . .
Gd1 N1 C12 C4 175.2(7) . .
C1 N1 C12 C11 -178.7(9) . .
Gd1 N1 C12 C11 -3.1(10) . .
C3 C4 C12 N1 1.6(14) . .
C5 C4 C12 N1 178.2(9) . .
C3 C4 C12 C11 179.9(9) . .
C5 C4 C12 C11 -3.5(14) . .
N2 C11 C12 N1 -1.4(13) . .
C7 C11 C12 N1 -179.3(8) . .
N2 C11 C12 C4 -179.8(8) . .
C7 C11 C12 C4 2.4(13) . .
C4 C5 C6 C7 -0.5(18) . .
C11 C7 C6 C5 -0.7(17) . .
C8 C7 C6 C5 179.4(11) . .
Gd1 O1 C13 O2 1.4(9) . .
Gd1 O1 C13 C14 -177.3(8) . .
Gd1 O2 C13 O1 -1.4(9) . .
Gd1 O2 C13 C14 177.4(8) . .
O1 C13 C14 C15 137.3(10) . .
O2 C13 C14 C15 -41.4(14) . .
C13 C14 C15 C16 -175.2(11) . .
C14 C15 C16 C17 179.3(12) . .
C15 C16 C17 C18 72.9(18) . .
C15 C16 C17 C24 -106.9(14) . .
C24 C17 C18 N3 0.0(13) . .
C16 C17 C18 N3 -179.8(11) . .
C19 N3 C18 C17 -0.2(13) . .
C18 N3 C19 C20 -178.8(13) . .
C18 N3 C19 C24 0.3(12) . .
N3 C19 C20 C21 175.8(14) . .
C24 C19 C20 C21 -3(2) . .
C19 C20 C21 C22 2(2) . .
C20 C21 C22 C23 0(3) . .
C21 C22 C23 C24 -1(2) . .
N3 C19 C24 C23 -176.9(10) . .
C20 C19 C24 C23 2.3(17) . .
N3 C19 C24 C17 -0.3(12) . .
C20 C19 C24 C17 178.9(11) . .
C22 C23 C24 C19 -0.2(17) . .
C22 C23 C24 C17 -175.7(13) . .
C18 C17 C24 C19 0.2(12) . .
C16 C17 C24 C19 -180.0(11) . .
C18 C17 C24 C23 176.1(12) . .
C16 C17 C24 C23 -4.1(19) . .
Gd1 O3 C25 O4 -3.3(11) . .
Gd1 O3 C25 C26 175.4(9) . .
Gd1 O4 C25 O3 149.9(12) 2_677 .
Gd1 O4 C25 O3 3.1(10) . .
Gd1 O4 C25 C26 -29(2) 2_677 .
Gd1 O4 C25 C26 -175.5(9) . .
O3 C25 C26 C27 -56.4(15) . .
O4 C25 C26 C27 122.2(11) . .
C25 C26 C27 C28 -65.4(13) . .
C26 C27 C28 C29 176.8(9) . .
C27 C28 C29 C30 86.1(19) . .
C27 C28 C29 C36 -90.8(17) . .
C31 N4 C30 C29 0.4(19) . .
C36 C29 C30 N4 0.5(18) . .
C28 C29 C30 N4 -177.0(15) . .
C30 N4 C31 C32 177.2(17) . .
C30 N4 C31 C36 -1.2(17) . .
N4 C31 C32 C33 -178.2(18) . .
C36 C31 C32 C33 0(3) . .
C31 C32 C33 C34 -1(3) . .
C32 C33 C34 C35 1(3) . .
C33 C34 C35 C36 -1(3) . .
N4 C31 C36 C35 179.0(13) . .
C32 C31 C36 C35 0(2) . .
N4 C31 C36 C29 1.4(16) . .
C32 C31 C36 C29 -177.1(14) . .
C34 C35 C36 C31 0(2) . .
C34 C35 C36 C29 176.6(16) . .
C30 C29 C36 C31 -1.2(16) . .
C28 C29 C36 C31 176.4(15) . .
C30 C29 C36 C35 -178.2(16) . .
C28 C29 C36 C35 -1(3) . .
Gd1 O5 C37 O6 -13.1(16) . .
Gd1 O5 C37 C38 163.5(7) . .
O5 C37 C38 C39 154.8(9) . .
O6 C37 C38 C39 -28.3(14) . .
C37 C38 C39 C40 175.6(9) . .
C38 C39 C40 C41 -175.9(10) . .
C39 C40 C41 C42 100.6(13) . .
C39 C40 C41 C48 -77.7(13) . .
C48 C41 C42 N5 -1.1(11) . .
C40 C41 C42 N5 -179.7(8) . .
C43 N5 C42 C41 1.1(11) . .
C42 N5 C43 C44 -179.5(10) . .
C42 N5 C43 C48 -0.7(11) . .
N5 C43 C44 C45 178.0(11) . .
C48 C43 C44 C45 -0.7(16) . .
C43 C44 C45 C46 2.6(18) . .
C44 C45 C46 C47 -2.9(18) . .
C45 C46 C47 C48 0.9(16) . .
C46 C47 C48 C43 1.0(14) . .
C46 C47 C48 C41 -179.3(11) . .
N5 C43 C48 C47 179.8(8) . .
C44 C43 C48 C47 -1.2(14) . .
N5 C43 C48 C41 0.0(10) . .
C44 C43 C48 C41 179.0(9) . .
C42 C41 C48 C47 -179.1(10) . .
C40 C41 C48 C47 -0.5(17) . .
C42 C41 C48 C43 0.6(10) . .
C40 C41 C48 C43 179.2(8) . .
C60 N6 C49 C50 -1.4(17) . .
N6 C49 C50 C51 2.8(19) . .
C49 C50 C51 C52 -2(2) . .
C50 C51 C52 C60 -0.2(18) . .
C50 C51 C52 C53 -179.1(12) . .
C60 C52 C53 C54 2.1(18) . .
C51 C52 C53 C54 -179.1(12) . .
C52 C53 C54 C55 -2(2) . .
C53 C54 C55 C56 -178.7(12) . .
C53 C54 C55 C59 1.6(18) . .
C59 C55 C56 C57 0.1(17) . .
C54 C55 C56 C57 -179.5(12) . .
C55 C56 C57 C58 0.4(19) . .
C59 N7 C58 C57 1.2(17) . .
C56 C57 C58 N7 -1(2) . .
C58 N7 C59 C55 -0.7(15) . .
C58 N7 C59 C60 179.8(10) . .
C56 C55 C59 N7 0.0(16) . .
C54 C55 C59 N7 179.7(10) . .
C56 C55 C59 C60 179.5(10) . .
C54 C55 C59 C60 -0.8(15) . .
C49 N6 C60 C52 -0.8(15) . .
C49 N6 C60 C59 -179.0(10) . .
C51 C52 C60 N6 1.6(15) . .
C53 C52 C60 N6 -179.5(10) . .
C51 C52 C60 C59 179.8(10) . .
C53 C52 C60 C59 -1.3(16) . .
N7 C59 C60 N6 -1.6(14) . .
C55 C59 C60 N6 178.9(9) . .
N7 C59 C60 C52 -179.8(9) . .
C55 C59 C60 C52 0.7(15) . .
O5 C37 O6 Gd1 1.8(15) . 2_677
C38 C37 O6 Gd1 -174.7(7) . 2_677
